data_4337159
loop_
_publ_author_name
'Espa, Davide'
'Pilia, Luca'
'Makedonas, Christodoulos'
'Marchi\`o, Luciano'
'Mercuri, M. Laura'
'Serpe, Angela'
'Barsella, Alberto'
'Fort, Alain'
'Mitsopoulou, Christiana A.'
'Deplano, Paola'

_publ_section_title
;
 Role of the Acceptor in Tuning the Properties of Metal [M(II) = Ni, Pd,
 Pt] Dithiolato/Dithione (Donor/Acceptor) Second-Order Nonlinear
 Chromophores: Combined Experimental and Theoretical Studies.
;
_journal_issue 2
_journal_name_full 'Inorganic chemistry'
_journal_page_first 1170
_journal_page_last 1183
_journal_paper_doi 10.1021/ic402738b
_journal_volume 53
_journal_year 2014
_chemical_formula_sum 'C13 H16 N4 Pd S4'
_chemical_formula_weight 462.94
_chemical_name_systematic
;
 ?
;
_space_group_IT_number 2
_symmetry_cell_setting triclinic
_symmetry_space_group_name_Hall '-P 1'
_symmetry_space_group_name_H-M 'P -1'
_atom_sites_solution_hydrogens geom
_atom_sites_solution_primary direct
_atom_sites_solution_secondary difmap
_audit_creation_method SHELXL-97
_cell_angle_alpha 89.521(4)
_cell_angle_beta 87.520(4)
_cell_angle_gamma 66.342(4)
_cell_formula_units_Z 4
_cell_length_a 8.957(3)
_cell_length_b 9.332(3)
_cell_length_c 24.143(7)
_cell_measurement_reflns_used 5791
_cell_measurement_temperature 293(2)
_cell_measurement_theta_max 23.31
_cell_measurement_theta_min 0.84
_cell_volume 1846.6(10)
_computing_cell_refinement Saint
_computing_data_collection Smart
_computing_data_reduction Saint
_computing_structure_refinement 'SHELXL-97 (Sheldrick, 1997)'
_computing_structure_solution Sir2004
_diffrn_ambient_temperature 293(2)
_diffrn_measured_fraction_theta_full 0.994
_diffrn_measured_fraction_theta_max 0.994
_diffrn_measurement_device_type 'Bruker Smart APEXII CCD'
_diffrn_measurement_method 'theta & omega scan'
_diffrn_radiation_monochromator graphite
_diffrn_radiation_source 'fine-focus sealed tube'
_diffrn_radiation_type MoK\a
_diffrn_radiation_wavelength 0.71073
_diffrn_reflns_av_R_equivalents 0.1378
_diffrn_reflns_av_sigmaI/netI 0.1450
_diffrn_reflns_limit_h_max 9
_diffrn_reflns_limit_h_min -9
_diffrn_reflns_limit_k_max 10
_diffrn_reflns_limit_k_min -10
_diffrn_reflns_limit_l_max 26
_diffrn_reflns_limit_l_min -26
_diffrn_reflns_number 16722
_diffrn_reflns_theta_full 23.31
_diffrn_reflns_theta_max 23.31
_diffrn_reflns_theta_min 0.84
_diffrn_standards_decay_% none
_exptl_absorpt_coefficient_mu 1.457
_exptl_absorpt_correction_T_max 1.000
_exptl_absorpt_correction_T_min 0.797
_exptl_absorpt_correction_type multi-scan
_exptl_absorpt_process_details SADABS
_exptl_crystal_colour 'dark green'
_exptl_crystal_density_diffrn 1.665
_exptl_crystal_density_method 'not measured'
_exptl_crystal_description plate
_exptl_crystal_F_000 928
_exptl_crystal_size_max 0.18
_exptl_crystal_size_mid 0.14
_exptl_crystal_size_min 0.03
_refine_diff_density_max 0.514
_refine_diff_density_min -0.518
_refine_diff_density_rms 0.109
_refine_ls_extinction_method none
_refine_ls_goodness_of_fit_ref 1.002
_refine_ls_hydrogen_treatment constr
_refine_ls_matrix_type full
_refine_ls_number_parameters 401
_refine_ls_number_reflns 5303
_refine_ls_number_restraints 0
_refine_ls_restrained_S_all 1.002
_refine_ls_R_factor_all 0.1451
_refine_ls_R_factor_gt 0.0596
_refine_ls_shift/su_max 0.000
_refine_ls_shift/su_mean 0.000
_refine_ls_structure_factor_coef Fsqd
_refine_ls_weighting_details 'calc w=1/[\s^2^(Fo^2^)+(0.0003P)^2^+0.0000P] where P=(Fo^2^+2Fc^2^)/3'
_refine_ls_weighting_scheme calc
_refine_ls_wR_factor_gt 0.0783
_refine_ls_wR_factor_ref 0.0963
_reflns_number_gt 2622
_reflns_number_total 5303
_reflns_threshold_expression >2sigma(I)
_cod_data_source_file ic402738b_si_002.cif
_cod_data_source_block pdmnt1112
_cod_depositor_comments
;
The following automatic conversions were performed:

'_symmetry_cell_setting' value 'Triclinic' changed to 'triclinic'
according to
/usr/data/users/saulius/automatic-downloads/current/ACS/lib/dictionaries/cif_core.dic
dictionary named 'cif_core.dic' version 2.4.2 from 2011-04-26.

Automatic conversion script
Id: cif_fix_values 2281 2013-09-26 08:29:07Z andrius 
;
_cod_original_sg_symbol_H-M P-1
_cod_database_code 4337159

loop_
_symmetry_equiv_pos_as_xyz
'x, y, z'
'-x, -y, -z'

loop_
_atom_site_label
_atom_site_type_symbol
_atom_site_fract_x
_atom_site_fract_y
_atom_site_fract_z
_atom_site_U_iso_or_equiv
_atom_site_adp_type
_atom_site_occupancy
_atom_site_symmetry_multiplicity
_atom_site_calc_flag
_atom_site_refinement_flags
Pd2 Pd 0.06262(10) 0.19921(8) 0.19860(3) 0.0484(3) Uani 1 1 d .
Pd1 Pd 0.56714(10) 0.41304(9) 0.30410(3) 0.0550(3) Uani 1 1 d .
S22 S 0.6458(3) 0.2850(3) 0.38487(12) 0.0659(9) Uani 1 1 d .
S11 S 0.4848(4) 0.5407(3) 0.22138(12) 0.0686(9) Uani 1 1 d .
S13 S 0.0239(3) 0.3309(3) 0.28224(11) 0.0643(9) Uani 1 1 d .
S24 S 0.1195(3) 0.0699(3) 0.11626(11) 0.0624(9) Uani 1 1 d .
S12 S 0.5723(3) 0.6348(3) 0.34135(12) 0.0647(9) Uani 1 1 d .
S21 S 0.5602(4) 0.1883(3) 0.26600(12) 0.0774(10) Uani 1 1 d .
S23 S 0.1927(4) -0.0367(3) 0.24269(12) 0.0723(10) Uani 1 1 d .
S14 S -0.0802(3) 0.4279(3) 0.15580(11) 0.0611(8) Uani 1 1 d .
N21 N 0.6560(10) 0.1330(10) 0.1598(4) 0.060(3) Uani 1 1 d .
N12 N 0.7595(14) 0.3425(13) 0.5240(4) 0.096(4) Uani 1 1 d .
C63 C 0.2057(12) 0.3609(11) 0.3813(4) 0.064(3) Uani 1 1 d .
H63A H 0.1956 0.4248 0.3486 0.077 Uiso 1 1 calc R
H63B H 0.3034 0.3519 0.3996 0.077 Uiso 1 1 calc R
C43 C 0.2270(13) 0.0064(11) 0.4353(4) 0.066(3) Uani 1 1 d .
H43A H 0.1902 0.0728 0.4681 0.080 Uiso 1 1 calc R
H43B H 0.2948 -0.0985 0.4470 0.080 Uiso 1 1 calc R
N23 N 0.1224(9) -0.0589(9) 0.3499(4) 0.051(2) Uani 1 1 d .
C11 C 0.4707(12) 0.3990(11) 0.1821(4) 0.046(3) Uani 1 1 d .
C51 C 0.3665(12) 0.2955(12) 0.1076(4) 0.062(3) Uani 1 1 d .
H51A H 0.2713 0.3377 0.0852 0.075 Uiso 1 1 calc R
H51B H 0.3497 0.2229 0.1336 0.075 Uiso 1 1 calc R
N24 N -0.2245(12) 0.5836(13) 0.0172(4) 0.101(4) Uani 1 1 d .
C31 C 0.6650(12) 0.1824(12) 0.1011(4) 0.067(3) Uani 1 1 d .
H31A H 0.7588 0.1034 0.0818 0.081 Uiso 1 1 calc R
H31B H 0.6811 0.2792 0.1009 0.081 Uiso 1 1 calc R
C13 C 0.1414(12) 0.1840(11) 0.3221(4) 0.047(3) Uani 1 1 d .
C14 C -0.0600(13) 0.3725(13) 0.0869(4) 0.061(3) Uani 1 1 d .
C53 C 0.3267(12) 0.0667(11) 0.3969(4) 0.059(3) Uani 1 1 d .
H53A H 0.3980 0.0974 0.4186 0.071 Uiso 1 1 calc R
H53B H 0.3946 -0.0163 0.3716 0.071 Uiso 1 1 calc R
C33 C 0.0800(12) 0.0040(11) 0.4068(4) 0.058(3) Uani 1 1 d .
H33A H 0.0355 -0.0595 0.4281 0.069 Uiso 1 1 calc R
H33B H -0.0036 0.1096 0.4057 0.069 Uiso 1 1 calc R
C42 C 0.6440(13) 0.6898(14) 0.4441(5) 0.071(4) Uani 1 1 d .
C32 C 0.7147(15) 0.3821(14) 0.4824(6) 0.069(4) Uani 1 1 d .
C22 C 0.6593(12) 0.4287(13) 0.4261(5) 0.064(3) Uani 1 1 d .
C44 C -0.1487(14) 0.4905(14) 0.0460(5) 0.064(3) Uani 1 1 d .
N13 N 0.2199(10) 0.2031(9) 0.3646(4) 0.050(2) Uani 1 1 d .
C21 C 0.5695(12) 0.2312(11) 0.1982(4) 0.050(3) Uani 1 1 d .
C24 C 0.0275(13) 0.2182(12) 0.0695(4) 0.062(3) Uani 1 1 d .
C23 C 0.1528(12) 0.0209(11) 0.3094(4) 0.052(3) Uani 1 1 d .
C81 C 0.7498(13) -0.0364(13) 0.1719(5) 0.086(4) Uani 1 1 d .
H81A H 0.8426 -0.0785 0.1458 0.103 Uiso 1 1 calc R
H81B H 0.7912 -0.0459 0.2088 0.103 Uiso 1 1 calc R
C93 C -0.0620(14) -0.1915(13) 0.3323(5) 0.112(5) Uani 1 1 d .
H93A H -0.1207 -0.1633 0.3675 0.168 Uiso 1 1 calc R
H93B H -0.0614 -0.2892 0.3198 0.168 Uiso 1 1 calc R
H93C H -0.1142 -0.1116 0.3058 0.168 Uiso 1 1 calc R
C73 C 0.0566(11) 0.4390(10) 0.4206(4) 0.070(3) Uani 1 1 d .
H73A H -0.0403 0.4513 0.4020 0.105 Uiso 1 1 calc R
H73B H 0.0503 0.5397 0.4319 0.105 Uiso 1 1 calc R
H73C H 0.0662 0.3749 0.4527 0.105 Uiso 1 1 calc R
C12 C 0.6253(11) 0.5773(13) 0.4083(4) 0.054(3) Uani 1 1 d .
N11 N 0.3784(10) 0.4260(9) 0.1395(3) 0.054(2) Uani 1 1 d .
C61 C 0.2822(14) 0.5905(12) 0.1202(4) 0.074(4) Uani 1 1 d .
H61A H 0.1813 0.5968 0.1051 0.088 Uiso 1 1 calc R
H61B H 0.2547 0.6621 0.1516 0.088 Uiso 1 1 calc R
N22 N 0.6581(12) 0.7826(11) 0.4719(5) 0.102(4) Uani 1 1 d .
C83 C 0.1119(13) -0.2081(11) 0.3384(4) 0.071(4) Uani 1 1 d .
H83A H 0.1597 -0.2799 0.3682 0.085 Uiso 1 1 calc R
H83B H 0.1751 -0.2528 0.3045 0.085 Uiso 1 1 calc R
C71 C 0.3772(14) 0.6373(12) 0.0775(5) 0.110(5) Uani 1 1 d .
H71A H 0.4727 0.6394 0.0934 0.165 Uiso 1 1 calc R
H71B H 0.3113 0.7395 0.0641 0.165 Uiso 1 1 calc R
H71C H 0.4092 0.5634 0.0473 0.165 Uiso 1 1 calc R
C41 C 0.5136(14) 0.2065(13) 0.0702(4) 0.080(4) Uani 1 1 d .
H41A H 0.5111 0.2650 0.0366 0.096 Uiso 1 1 calc R
H41B H 0.5137 0.1062 0.0600 0.096 Uiso 1 1 calc R
N14 N 0.0597(14) 0.1446(12) -0.0336(4) 0.102(4) Uani 1 1 d .
C34 C 0.0429(14) 0.1790(13) 0.0117(5) 0.070(4) Uani 1 1 d .
C91 C 0.6509(15) -0.1303(12) 0.1685(6) 0.133(6) Uani 1 1 d .
H91A H 0.5537 -0.0838 0.1918 0.199 Uiso 1 1 calc R
H91B H 0.7132 -0.2349 0.1806 0.199 Uiso 1 1 calc R
H91C H 0.6218 -0.1332 0.1308 0.199 Uiso 1 1 calc R

loop_
_atom_site_aniso_label
_atom_site_aniso_U_11
_atom_site_aniso_U_22
_atom_site_aniso_U_33
_atom_site_aniso_U_23
_atom_site_aniso_U_13
_atom_site_aniso_U_12
Pd2 0.0516(6) 0.0347(5) 0.0537(6) 0.0013(4) -0.0036(5) -0.0117(4)
Pd1 0.0508(6) 0.0422(5) 0.0645(6) -0.0039(5) -0.0038(5) -0.0106(4)
S22 0.058(2) 0.0572(19) 0.079(2) 0.0004(17) -0.0102(17) -0.0181(16)
S11 0.084(2) 0.0422(18) 0.070(2) -0.0046(16) -0.0043(18) -0.0157(17)
S13 0.079(2) 0.0396(17) 0.058(2) 0.0074(15) -0.0058(17) -0.0064(16)
S24 0.070(2) 0.0471(18) 0.065(2) 0.0020(16) -0.0039(17) -0.0175(16)
S12 0.063(2) 0.0483(18) 0.075(2) 0.0005(16) -0.0189(17) -0.0123(15)
S21 0.111(3) 0.0512(19) 0.067(2) -0.0001(17) -0.0072(19) -0.0280(19)
S23 0.100(3) 0.0400(17) 0.062(2) -0.0015(16) -0.0024(18) -0.0128(17)
S14 0.067(2) 0.0447(17) 0.058(2) 0.0040(15) -0.0016(16) -0.0084(15)
N21 0.055(6) 0.038(6) 0.081(8) -0.003(5) -0.003(6) -0.013(5)
N12 0.118(10) 0.119(10) 0.073(9) 0.037(7) -0.025(7) -0.070(8)
C63 0.051(8) 0.054(7) 0.085(9) -0.001(7) -0.001(7) -0.020(6)
C43 0.068(9) 0.045(7) 0.086(9) 0.010(6) -0.033(7) -0.020(6)
N23 0.052(6) 0.036(5) 0.059(7) -0.002(5) -0.014(5) -0.010(4)
C11 0.048(7) 0.045(7) 0.046(7) -0.008(6) -0.003(6) -0.020(6)
C51 0.061(8) 0.069(8) 0.061(8) 0.001(7) -0.017(6) -0.028(7)
N24 0.070(8) 0.109(10) 0.109(9) 0.039(7) -0.021(7) -0.018(7)
C31 0.048(8) 0.071(8) 0.069(9) 0.004(7) 0.007(7) -0.010(6)
C13 0.049(7) 0.049(7) 0.035(7) 0.003(6) 0.005(6) -0.010(6)
C14 0.069(8) 0.051(7) 0.062(8) 0.000(6) -0.007(7) -0.023(7)
C53 0.042(7) 0.055(7) 0.071(8) 0.009(6) -0.026(6) -0.007(6)
C33 0.061(8) 0.046(7) 0.070(8) 0.005(6) -0.003(7) -0.026(6)
C42 0.062(8) 0.062(9) 0.091(11) 0.009(7) -0.027(7) -0.022(7)
C32 0.062(9) 0.063(8) 0.084(11) 0.016(8) -0.009(9) -0.026(7)
C22 0.040(7) 0.060(8) 0.079(10) -0.006(7) -0.019(7) -0.004(6)
C44 0.052(9) 0.063(9) 0.078(10) 0.001(7) 0.009(7) -0.024(7)
N13 0.047(6) 0.033(5) 0.066(7) -0.004(5) 0.012(5) -0.013(5)
C21 0.053(7) 0.037(7) 0.056(8) 0.007(6) -0.013(6) -0.012(6)
C24 0.083(9) 0.052(7) 0.049(8) 0.003(6) -0.014(7) -0.024(7)
C23 0.056(8) 0.022(6) 0.063(8) 0.008(6) -0.012(6) 0.000(5)
C81 0.076(10) 0.070(9) 0.100(10) 0.003(8) -0.026(8) -0.015(8)
C93 0.107(12) 0.097(10) 0.159(13) 0.027(9) -0.059(10) -0.065(9)
C73 0.058(8) 0.049(7) 0.099(9) -0.019(7) 0.009(7) -0.019(6)
C12 0.034(7) 0.074(8) 0.064(8) -0.015(7) -0.004(6) -0.031(6)
N11 0.057(6) 0.049(6) 0.054(6) 0.003(5) -0.013(5) -0.017(5)
C61 0.088(10) 0.059(8) 0.061(9) 0.008(7) -0.018(7) -0.015(7)
N22 0.089(9) 0.078(8) 0.133(11) -0.016(7) -0.035(7) -0.023(7)
C83 0.102(11) 0.038(7) 0.080(9) 0.007(6) -0.023(8) -0.033(7)
C71 0.125(12) 0.050(8) 0.132(13) 0.022(8) 0.034(10) -0.016(8)
C41 0.083(10) 0.079(9) 0.077(9) -0.019(7) -0.001(8) -0.030(8)
N14 0.154(11) 0.086(8) 0.070(8) -0.020(7) -0.007(8) -0.053(8)
C34 0.088(10) 0.075(9) 0.057(9) -0.025(8) 0.003(8) -0.044(7)
C91 0.114(13) 0.037(8) 0.232(18) -0.002(10) -0.003(12) -0.015(8)

loop_
_atom_type_symbol
_atom_type_description
_atom_type_scat_dispersion_real
_atom_type_scat_dispersion_imag
_atom_type_scat_source
C C 0.0033 0.0016 'International Tables Vol C Tables 4.2.6.8 and 6.1.1.4'
H H 0.0000 0.0000 'International Tables Vol C Tables 4.2.6.8 and 6.1.1.4'
N N 0.0061 0.0033 'International Tables Vol C Tables 4.2.6.8 and 6.1.1.4'
S S 0.1246 0.1234 'International Tables Vol C Tables 4.2.6.8 and 6.1.1.4'
Pd Pd -0.9988 1.0072 'International Tables Vol C Tables 4.2.6.8 and 6.1.1.4'

loop_
_geom_angle_atom_site_label_1
_geom_angle_atom_site_label_2
_geom_angle_atom_site_label_3
_geom_angle
S24 Pd2 S14 90.62(10)
S24 Pd2 S23 89.24(10)
S14 Pd2 S23 176.25(12)
S24 Pd2 S13 175.74(11)
S14 Pd2 S13 90.21(10)
S23 Pd2 S13 90.20(10)
S22 Pd1 S12 90.75(11)
S22 Pd1 S11 179.02(11)
S12 Pd1 S11 90.14(11)
S22 Pd1 S21 89.49(11)
S12 Pd1 S21 179.64(13)
S11 Pd1 S21 89.62(11)
C22 S22 Pd1 101.8(4)
C11 S11 Pd1 101.8(4)
C13 S13 Pd2 99.9(4)
C24 S24 Pd2 102.8(4)
C12 S12 Pd1 101.6(4)
C21 S21 Pd1 98.9(4)
C23 S23 Pd2 100.7(3)
C14 S14 Pd2 102.7(4)
C21 N21 C81 121.6(10)
C21 N21 C31 121.8(9)
C81 N21 C31 116.6(9)
N13 C63 C73 110.2(8)
N13 C63 H63A 109.6
C73 C63 H63A 109.6
N13 C63 H63B 109.6
C73 C63 H63B 109.6
H63A C63 H63B 108.1
C53 C43 C33 111.2(9)
C53 C43 H43A 109.4
C33 C43 H43A 109.4
C53 C43 H43B 109.4
C33 C43 H43B 109.4
H43A C43 H43B 108.0
C23 N23 C83 120.1(9)
C23 N23 C33 122.1(8)
C83 N23 C33 117.5(9)
N11 C11 C21 118.9(9)
N11 C11 S11 123.8(8)
C21 C11 S11 117.3(8)
N11 C51 C41 114.6(9)
N11 C51 H51A 108.6
C41 C51 H51A 108.6
N11 C51 H51B 108.6
C41 C51 H51B 108.6
H51A C51 H51B 107.6
N21 C31 C41 113.0(9)
N21 C31 H31A 109.0
C41 C31 H31A 109.0
N21 C31 H31B 109.0
C41 C31 H31B 109.0
H31A C31 H31B 107.8
N13 C13 C23 118.4(9)
N13 C13 S13 123.9(8)
C23 C13 S13 117.6(8)
C24 C14 C44 119.1(10)
C24 C14 S14 122.2(9)
C44 C14 S14 118.5(8)
N13 C53 C43 111.3(8)
N13 C53 H53A 109.4
C43 C53 H53A 109.4
N13 C53 H53B 109.4
C43 C53 H53B 109.4
H53A C53 H53B 108.0
N23 C33 C43 112.0(8)
N23 C33 H33A 109.2
C43 C33 H33A 109.2
N23 C33 H33B 109.2
C43 C33 H33B 109.2
H33A C33 H33B 107.9
N22 C42 C12 178.5(13)
N12 C32 C22 177.7(16)
C12 C22 C32 120.5(11)
C12 C22 S22 123.3(9)
C32 C22 S22 116.2(9)
N24 C44 C14 175.5(14)
C13 N13 C63 121.1(9)
C13 N13 C53 121.0(8)
C63 N13 C53 117.9(9)
N21 C21 C11 118.4(9)
N21 C21 S21 125.1(8)
C11 C21 S21 116.5(8)
C14 C24 C34 119.9(10)
C14 C24 S24 121.6(9)
C34 C24 S24 118.4(8)
N23 C23 C13 118.2(9)
N23 C23 S23 125.6(8)
C13 C23 S23 116.0(8)
C91 C81 N21 113.1(9)
C91 C81 H81A 109.0
N21 C81 H81A 109.0
C91 C81 H81B 109.0
N21 C81 H81B 109.0
H81A C81 H81B 107.8
C83 C93 H93A 109.5
C83 C93 H93B 109.5
H93A C93 H93B 109.5
C83 C93 H93C 109.5
H93A C93 H93C 109.5
H93B C93 H93C 109.5
C63 C73 H73A 109.5
C63 C73 H73B 109.5
H73A C73 H73B 109.5
C63 C73 H73C 109.5
H73A C73 H73C 109.5
H73B C73 H73C 109.5
C22 C12 C42 120.5(10)
C22 C12 S12 122.5(9)
C42 C12 S12 116.9(9)
C11 N11 C51 121.2(8)
C11 N11 C61 121.2(9)
C51 N11 C61 117.6(8)
C71 C61 N11 110.8(9)
C71 C61 H61A 109.5
N11 C61 H61A 109.5
C71 C61 H61B 109.5
N11 C61 H61B 109.5
H61A C61 H61B 108.1
N23 C83 C93 112.7(9)
N23 C83 H83A 109.0
C93 C83 H83A 109.0
N23 C83 H83B 109.0
C93 C83 H83B 109.0
H83A C83 H83B 107.8
C61 C71 H71A 109.5
C61 C71 H71B 109.5
H71A C71 H71B 109.5
C61 C71 H71C 109.5
H71A C71 H71C 109.5
H71B C71 H71C 109.5
C51 C41 C31 108.3(9)
C51 C41 H41A 110.0
C31 C41 H41A 110.0
C51 C41 H41B 110.0
C31 C41 H41B 110.0
H41A C41 H41B 108.4
N14 C34 C24 177.9(14)
C81 C91 H91A 109.5
C81 C91 H91B 109.5
H91A C91 H91B 109.5
C81 C91 H91C 109.5
H91A C91 H91C 109.5
H91B C91 H91C 109.5

loop_
_geom_bond_atom_site_label_1
_geom_bond_atom_site_label_2
_geom_bond_distance
Pd2 S24 2.264(3)
Pd2 S14 2.268(3)
Pd2 S23 2.312(3)
Pd2 S13 2.312(3)
Pd1 S22 2.265(3)
Pd1 S12 2.282(3)
Pd1 S11 2.310(3)
Pd1 S21 2.322(3)
S22 C22 1.723(11)
S11 C11 1.683(9)
S13 C13 1.679(9)
S24 C24 1.735(10)
S12 C12 1.724(10)
S21 C21 1.688(10)
S23 C23 1.679(10)
S14 C14 1.726(10)
N21 C21 1.296(11)
N21 C81 1.495(11)
N21 C31 1.497(11)
N12 C32 1.101(12)
C63 N13 1.484(10)
C63 C73 1.529(11)
C63 H63A 0.9700
C63 H63B 0.9700
C43 C53 1.516(12)
C43 C33 1.520(11)
C43 H43A 0.9700
C43 H43B 0.9700
N23 C23 1.310(11)
N23 C83 1.462(10)
N23 C33 1.470(10)
C11 N11 1.307(10)
C11 C21 1.514(12)
C51 N11 1.487(10)
C51 C41 1.507(12)
C51 H51A 0.9700
C51 H51B 0.9700
N24 C44 1.120(12)
C31 C41 1.512(12)
C31 H31A 0.9700
C31 H31B 0.9700
C13 N13 1.321(11)
C13 C23 1.517(12)
C14 C24 1.393(12)
C14 C44 1.473(13)
C53 N13 1.488(10)
C53 H53A 0.9700
C53 H53B 0.9700
C33 H33A 0.9700
C33 H33B 0.9700
C42 N22 1.150(12)
C42 C12 1.430(13)
C32 C22 1.470(14)
C22 C12 1.365(13)
C24 C34 1.431(13)
C81 C91 1.480(13)
C81 H81A 0.9700
C81 H81B 0.9700
C93 C83 1.516(12)
C93 H93A 0.9600
C93 H93B 0.9600
C93 H93C 0.9600
C73 H73A 0.9600
C73 H73B 0.9600
C73 H73C 0.9600
N11 C61 1.509(11)
C61 C71 1.482(12)
C61 H61A 0.9700
C61 H61B 0.9700
C83 H83A 0.9700
C83 H83B 0.9700
C71 H71A 0.9600
C71 H71B 0.9600
C71 H71C 0.9600
C41 H41A 0.9700
C41 H41B 0.9700
N14 C34 1.130(11)
C91 H91A 0.9600
C91 H91B 0.9600
C91 H91C 0.9600
